data_7246050
loop_
_publ_author_name
'Kuhl, Nadine'
'Turnbull, Ben W. H.'
'Ji, Yining'
'Larson, Reed T.'
'Shevlin, Michael'
'Prier, Christopher K.'
'Chung, Cheol K.'
'Desmond, Richard'
'Guetschow, Erik'
'He, Cyndi Qixin'
'Itoh, Tetsuji'
'Kuethe, Jeffrey T.'
'Newman, Justin A.'
'Reibarkh, Mikhail'
'Rivera, Nelo R.'
'Shang, Gao'
'Wang, Zhixun'
'Zewge, Daniel'
'Thaisrivongs, David A.'

_publ_section_title
;
 Utilizing biocatalysis and a sulfolane-mediated reductive acetal opening
 to access nemtabrutinib from cyrene
;
_journal_issue 2
_journal_name_full 'Green Chemistry'
_journal_page_first 606
_journal_page_last 613
_journal_paper_doi 10.1039/D2GC04117K
_journal_volume 25
_journal_year 2023
_chemical_absolute_configuration ad
_chemical_formula_moiety 'C7 H7 O3 S, C6 H12 N O2'
_chemical_formula_sum 'C13 H19 N O5 S'
_chemical_formula_weight 301.35
_space_group_crystal_system orthorhombic
_space_group_IT_number 19
_space_group_name_Hall 'P 2ac 2ab'
_space_group_name_H-M_alt 'P 21 21 21'
_atom_sites_solution_hydrogens geom
_atom_sites_solution_primary dual
_audit_creation_date 2022-09-07
_audit_creation_method
;
Olex2 1.2
(compiled 2017.08.10 svn.r3458 for OlexSys, GUI svn.r5381)
;
_audit_update_record
;
2022-10-28 deposited with the CCDC.	2022-12-07 downloaded from the CCDC.
;
_cell_angle_alpha 90
_cell_angle_beta 90
_cell_angle_gamma 90
_cell_formula_units_Z 4
_cell_length_a 6.1009(3)
_cell_length_b 12.5179(6)
_cell_length_c 19.3009(11)
_cell_measurement_reflns_used 3732
_cell_measurement_temperature 293(2)
_cell_measurement_theta_max 66.588
_cell_measurement_theta_min 4.210
_cell_volume 1474.02(13)
_computing_cell_refinement 'SAINT v8.34A (Bruker, 2013)'
_computing_data_collection 'Bruker APEX2'
_computing_data_reduction 'SAINT v8.34A (Bruker, 2013)'
_computing_molecular_graphics 'Olex2 (Dolomanov et al., 2009)'
_computing_publication_material 'Olex2 (Dolomanov et al., 2009)'
_computing_structure_refinement 'XL (Sheldrick, 2008)'
_computing_structure_solution 'XT (Sheldrick, 2015)'
_diffrn_ambient_temperature 293(2)
_diffrn_measured_fraction_theta_full 0.999
_diffrn_measured_fraction_theta_max 0.999
_diffrn_measurement_device_type 'Bruker APEX-II CCD'
_diffrn_measurement_method '\f and \w scans'
_diffrn_radiation_type CuK\a
_diffrn_radiation_wavelength 1.54178
_diffrn_reflns_av_R_equivalents 0.0306
_diffrn_reflns_av_unetI/netI 0.0291
_diffrn_reflns_Laue_measured_fraction_full 0.999
_diffrn_reflns_Laue_measured_fraction_max 0.999
_diffrn_reflns_limit_h_max 7
_diffrn_reflns_limit_h_min -5
_diffrn_reflns_limit_k_max 14
_diffrn_reflns_limit_k_min -14
_diffrn_reflns_limit_l_max 22
_diffrn_reflns_limit_l_min -22
_diffrn_reflns_number 9588
_diffrn_reflns_point_group_measured_fraction_full 0.997
_diffrn_reflns_point_group_measured_fraction_max 0.996
_diffrn_reflns_theta_full 66.616
_diffrn_reflns_theta_max 66.616
_diffrn_reflns_theta_min 4.209
_diffrn_source 'sealed-tube microsource X-ray generator'
_diffrn_standards_number 0
_exptl_absorpt_coefficient_mu 2.129
_exptl_absorpt_correction_T_max 0.7528
_exptl_absorpt_correction_T_min 0.6754
_exptl_absorpt_correction_type multi-scan
_exptl_absorpt_process_details
'SADABS-2014/5 (Bruker,2014/5) was used for absorption correction. wR2(int) was 0.0921 before and 0.0578 after correction. The Ratio of minimum to maximum transmission is 0.8972. The \l/2 correction factor is 0.00150.'
_exptl_crystal_density_diffrn 1.358
_exptl_crystal_description rod
_exptl_crystal_F_000 640
_exptl_crystal_size_max 0.15
_exptl_crystal_size_mid 0.09
_exptl_crystal_size_min 0.09
_refine_diff_density_max 0.245
_refine_diff_density_min -0.281
_refine_diff_density_rms 0.034
_refine_ls_abs_structure_details
;
 Flack x determined using 878 quotients [(I+)-(I-)]/[(I+)+(I-)]
 (Parsons, Flack and Wagner, Acta Cryst. B69 (2013) 249-259).
;
_refine_ls_abs_structure_Flack 0.064(11)
_refine_ls_extinction_method none
_refine_ls_goodness_of_fit_ref 1.074
_refine_ls_hydrogen_treatment constr
_refine_ls_matrix_type full
_refine_ls_number_parameters 211
_refine_ls_number_reflns 2602
_refine_ls_number_restraints 30
_refine_ls_restrained_S_all 1.072
_refine_ls_R_factor_all 0.0479
_refine_ls_R_factor_gt 0.0431
_refine_ls_shift/su_max 0.002
_refine_ls_shift/su_mean 0.000
_refine_ls_structure_factor_coef Fsqd
_refine_ls_weighting_details 'w=1/[\s^2^(Fo^2^)+(0.0472P)^2^+0.4108P] where P=(Fo^2^+2Fc^2^)/3'
_refine_ls_weighting_scheme calc
_refine_ls_wR_factor_gt 0.1073
_refine_ls_wR_factor_ref 0.1110
_reflns_Friedel_coverage 0.695
_reflns_Friedel_fraction_full 0.993
_reflns_Friedel_fraction_max 0.993
_reflns_number_gt 2361
_reflns_number_total 2602
_reflns_threshold_expression 'I > 2\s(I)'
_cod_data_source_file d2gc04117k2.cif
_cod_data_source_block mdp019_0m
_cod_depositor_comments 'Adding full bibliography for 7246049--7246050.cif.'
_cod_database_code 7246050
_shelx_shelxl_version_number 2018/3
_shelx_space_group_comment
;
The symmetry employed for this shelxl refinement is uniquely defined
by the following loop, which should always be used as a source of
symmetry information in preference to the above space-group names.
They are only intended as comments.
;
_shelx_estimated_absorpt_t_max 0.832
_shelx_estimated_absorpt_t_min 0.741
_olex2_refinement_description
;
1. Fixed Uiso
 At 1.2 times of:
  All C(H) groups, All C(H,H) groups, All N(H,H,H) groups
 At 1.5 times of:
  All C(H,H,H) groups
2. Uiso/Uaniso restraints and constraints
Uanis(O4A) \\sim Ueq, Uanis(O3A) \\sim Ueq, Uanis(O3) \\sim Ueq, Uanis(O4)
\\sim Ueq, Uanis(O5A) \\sim Ueq: with sigma of 0.05 and sigma for terminal
atoms of 0.1
3. Others
 Sof(O3A)=Sof(O4A)=Sof(O5A)=1-FVAR(1)
 Sof(O3)=Sof(O5)=Sof(O4)=FVAR(1)
4.a Ternary CH refined with riding coordinates:
 C1(H1), C2(H2), C4(H4)
4.b Secondary CH2 refined with riding coordinates:
 C6(H6A,H6B), C5(H5A,H5B), C3(H3A,H3B)
4.c Aromatic/amide H refined with riding coordinates:
 C11(H11), C8(H8), C12(H12), C9(H9)
4.d Idealised Me refined as rotating group:
 N1(H1A,H1B,H1C), C13(H13A,H13B,H13C)
;
_olex2_submission_special_instructions 'No special instructions were received'

loop_
_space_group_symop_operation_xyz
'x, y, z'
'-x+1/2, -y, z+1/2'
'-x, y+1/2, -z+1/2'
'x+1/2, -y+1/2, -z'

loop_
_atom_site_label
_atom_site_type_symbol
_atom_site_fract_x
_atom_site_fract_y
_atom_site_fract_z
_atom_site_U_iso_or_equiv
_atom_site_adp_type
_atom_site_occupancy
_atom_site_site_symmetry_order
_atom_site_calc_flag
_atom_site_refinement_flags_posn
_atom_site_refinement_flags_adp
_atom_site_refinement_flags_occupancy
_atom_site_disorder_assembly
_atom_site_disorder_group
S1 S 0.41957(19) 0.59033(7) 0.40828(6) 0.0661(3) Uani 1 1 d . . . . .
O2 O 0.2883(5) 0.8783(3) 0.34833(18) 0.0768(9) Uani 1 1 d . . . . .
O1 O 0.0807(7) 1.0228(3) 0.32497(19) 0.0905(10) Uani 1 1 d . . . . .
N1 N -0.0712(7) 0.7703(2) 0.40979(19) 0.0711(9) Uani 1 1 d . . . . .
H1A H 0.046818 0.733198 0.397389 0.085 Uiso 1 1 calc GR . . . .
H1B H -0.189243 0.728744 0.407087 0.085 Uiso 1 1 calc GR . . . .
H1C H -0.055249 0.793375 0.453121 0.085 Uiso 1 1 calc GR . . . .
C7 C 0.4815(5) 0.4525(3) 0.41121(19) 0.0473(8) Uani 1 1 d . . . . .
C11 C 0.7281(6) 0.3099(3) 0.4333(2) 0.0608(10) Uani 1 1 d . . . . .
H11 H 0.864676 0.286625 0.448463 0.073 Uiso 1 1 calc R . . . .
C8 C 0.3257(6) 0.3797(3) 0.3908(2) 0.0563(9) Uani 1 1 d . . . . .
H8 H 0.187658 0.402987 0.377052 0.068 Uiso 1 1 calc R . . . .
C12 C 0.6843(6) 0.4178(3) 0.4328(2) 0.0573(9) Uani 1 1 d . . . . .
H12 H 0.790404 0.466640 0.446767 0.069 Uiso 1 1 calc R . . . .
C10 C 0.5756(7) 0.2352(3) 0.4121(2) 0.0571(8) Uani 1 1 d . . . . .
C9 C 0.3742(6) 0.2723(3) 0.3906(2) 0.0586(9) Uani 1 1 d . . . . .
H9 H 0.268824 0.223756 0.375762 0.070 Uiso 1 1 calc R . . . .
C1 C -0.0979(7) 0.8630(3) 0.3628(2) 0.0610(10) Uani 1 1 d . . . . .
H1 H -0.228060 0.903359 0.377003 0.073 Uiso 1 1 calc R . . . .
O3 O 0.583(2) 0.6401(13) 0.4471(11) 0.101(7) Uani 0.369(13) 1 d . U P A 1
C2 C 0.1029(8) 0.9347(3) 0.3702(2) 0.0703(11) Uani 1 1 d . . . . .
H2 H 0.120013 0.958812 0.418226 0.084 Uiso 1 1 calc R . . . .
C6 C -0.1269(7) 0.8276(4) 0.2880(2) 0.0729(12) Uani 1 1 d . . . . .
H6A H -0.223097 0.765944 0.286429 0.088 Uiso 1 1 calc R . . . .
H6B H -0.195288 0.884623 0.261712 0.088 Uiso 1 1 calc R . . . .
C4 C 0.2618(8) 0.8790(5) 0.2741(3) 0.0839(15) Uani 1 1 d . . . . .
H4 H 0.400492 0.862793 0.250742 0.101 Uiso 1 1 calc R . . . .
C13 C 0.6288(9) 0.1180(3) 0.4120(3) 0.0859(14) Uani 1 1 d . . . . .
H13A H 0.710429 0.100761 0.370930 0.129 Uiso 1 1 calc GR . . . .
H13B H 0.495332 0.077445 0.412712 0.129 Uiso 1 1 calc GR . . . .
H13C H 0.714703 0.101041 0.452141 0.129 Uiso 1 1 calc GR . . . .
C5 C 0.0899(8) 0.7994(4) 0.2554(2) 0.0818(13) Uani 1 1 d . . . . .
H5A H 0.135014 0.729089 0.271006 0.098 Uiso 1 1 calc R . . . .
H5B H 0.073667 0.797026 0.205457 0.098 Uiso 1 1 calc R . . . .
O5 O 0.247(3) 0.5967(11) 0.4708(9) 0.123(6) Uani 0.369(13) 1 d . . P A 1
C3 C 0.1960(10) 0.9938(5) 0.2623(3) 0.1011(18) Uani 1 1 d . . . . .
H3A H 0.323918 1.038651 0.255654 0.121 Uiso 1 1 calc R . . . .
H3B H 0.101301 1.000232 0.222188 0.121 Uiso 1 1 calc R . . . .
O4 O 0.326(4) 0.6131(10) 0.3516(6) 0.146(11) Uani 0.369(13) 1 d . U P A 1
O3A O 0.518(3) 0.6381(10) 0.4648(6) 0.174(8) Uani 0.631(13) 1 d . U P A 2
O4A O 0.5408(18) 0.6328(5) 0.3479(5) 0.128(4) Uani 0.631(13) 1 d . U P A 2
O5A O 0.1996(9) 0.6023(5) 0.4057(9) 0.148(7) Uani 0.631(13) 1 d . U P A 2

loop_
_atom_site_aniso_label
_atom_site_aniso_U_11
_atom_site_aniso_U_22
_atom_site_aniso_U_33
_atom_site_aniso_U_23
_atom_site_aniso_U_13
_atom_site_aniso_U_12
S1 0.0653(6) 0.0424(4) 0.0906(7) -0.0122(5) -0.0086(6) 0.0093(4)
O2 0.0531(16) 0.093(2) 0.0845(19) 0.0011(17) -0.0116(15) -0.0039(16)
O1 0.106(3) 0.0572(17) 0.108(2) 0.0145(16) 0.021(2) -0.006(2)
N1 0.085(2) 0.0456(16) 0.083(2) 0.0006(16) 0.003(2) -0.0058(17)
C7 0.0484(18) 0.0435(17) 0.0502(17) -0.0058(15) -0.0013(15) 0.0050(13)
C11 0.047(2) 0.066(2) 0.070(2) 0.0014(19) -0.0062(18) 0.0168(19)
C8 0.0456(18) 0.054(2) 0.070(2) -0.0049(17) -0.0080(17) 0.0059(15)
C12 0.050(2) 0.051(2) 0.070(2) -0.0064(18) -0.0064(17) -0.0001(17)
C10 0.062(2) 0.0486(18) 0.061(2) 0.0013(16) 0.004(2) 0.0080(17)
C9 0.058(2) 0.0478(19) 0.070(2) -0.0067(17) -0.0029(19) -0.0063(16)
C1 0.057(2) 0.0470(19) 0.079(2) 0.0034(17) 0.008(2) 0.0111(19)
O3 0.053(6) 0.050(6) 0.20(2) 0.002(8) 0.001(8) -0.021(5)
C2 0.082(3) 0.052(2) 0.077(3) -0.0023(18) 0.005(3) -0.009(2)
C6 0.058(3) 0.077(3) 0.084(3) 0.002(2) -0.012(2) 0.005(2)
C4 0.053(3) 0.116(4) 0.082(3) -0.002(3) 0.015(2) 0.011(3)
C13 0.090(3) 0.052(2) 0.116(4) 0.000(2) 0.007(3) 0.013(2)
C5 0.076(3) 0.098(4) 0.072(3) -0.011(2) -0.002(3) 0.021(3)
O5 0.158(14) 0.073(7) 0.139(12) -0.014(7) -0.033(11) 0.049(9)
C3 0.091(4) 0.108(5) 0.105(4) 0.021(3) 0.027(3) -0.015(3)
O4 0.28(3) 0.084(8) 0.074(7) 0.013(6) -0.093(12) 0.064(13)
O3A 0.34(2) 0.080(6) 0.104(6) -0.052(5) -0.104(10) 0.066(9)
O4A 0.172(8) 0.051(3) 0.162(7) 0.023(4) 0.118(7) 0.016(4)
O5A 0.051(3) 0.050(3) 0.34(2) 0.028(8) -0.004(7) 0.014(2)

loop_
_atom_type_symbol
_atom_type_description
_atom_type_scat_dispersion_real
_atom_type_scat_dispersion_imag
_atom_type_scat_source
C C 0.0181 0.0091 'International Tables Vol C Tables 4.2.6.8 and 6.1.1.4'
H H 0.0000 0.0000 'International Tables Vol C Tables 4.2.6.8 and 6.1.1.4'
N N 0.0311 0.0180 'International Tables Vol C Tables 4.2.6.8 and 6.1.1.4'
O O 0.0492 0.0322 'International Tables Vol C Tables 4.2.6.8 and 6.1.1.4'
S S 0.3331 0.5567 'International Tables Vol C Tables 4.2.6.8 and 6.1.1.4'

loop_
_geom_angle_atom_site_label_1
_geom_angle_atom_site_label_2
_geom_angle_atom_site_label_3
_geom_angle
_geom_angle_site_symmetry_1
_geom_angle_site_symmetry_3
_geom_angle_publ_flag
O3 S1 C7 105.4(8) . . ?
O3 S1 O5 92.5(9) . . ?
O5 S1 C7 99.5(5) . . ?
O4 S1 C7 110.1(6) . . ?
O4 S1 O3 133.4(12) . . ?
O4 S1 O5 109.9(11) . . ?
O3A S1 C7 107.7(5) . . ?
O3A S1 O4A 104.4(8) . . ?
O4A S1 C7 105.6(3) . . ?
O5A S1 C7 108.7(3) . . ?
O5A S1 O3A 114.4(9) . . ?
O5A S1 O4A 115.3(7) . . ?
C2 O2 C4 101.9(3) . . ?
C2 O1 C3 105.9(4) . . ?
H1A N1 H1B 109.5 . . ?
H1A N1 H1C 109.5 . . ?
H1B N1 H1C 109.5 . . ?
C1 N1 H1A 109.5 . . ?
C1 N1 H1B 109.5 . . ?
C1 N1 H1C 109.5 . . ?
C8 C7 S1 119.3(3) . . ?
C8 C7 C12 120.0(3) . . ?
C12 C7 S1 120.6(3) . . ?
C12 C11 H11 119.0 . . ?
C12 C11 C10 122.1(4) . . ?
C10 C11 H11 119.0 . . ?
C7 C8 H8 120.0 . . ?
C7 C8 C9 119.9(3) . . ?
C9 C8 H8 120.0 . . ?
C7 C12 C11 119.1(4) . . ?
C7 C12 H12 120.5 . . ?
C11 C12 H12 120.5 . . ?
C11 C10 C13 121.0(4) . . ?
C9 C10 C11 117.5(3) . . ?
C9 C10 C13 121.4(4) . . ?
C8 C9 H9 119.3 . . ?
C10 C9 C8 121.4(4) . . ?
C10 C9 H9 119.3 . . ?
N1 C1 H1 108.7 . . ?
N1 C1 C2 108.4(4) . . ?
N1 C1 C6 111.4(3) . . ?
C2 C1 H1 108.7 . . ?
C6 C1 H1 108.7 . . ?
C6 C1 C2 110.7(4) . . ?
O2 C2 O1 106.6(4) . . ?
O2 C2 C1 108.9(3) . . ?
O2 C2 H2 110.8 . . ?
O1 C2 C1 108.9(4) . . ?
O1 C2 H2 110.8 . . ?
C1 C2 H2 110.8 . . ?
C1 C6 H6A 109.4 . . ?
C1 C6 H6B 109.4 . . ?
H6A C6 H6B 108.0 . . ?
C5 C6 C1 111.2(4) . . ?
C5 C6 H6A 109.4 . . ?
C5 C6 H6B 109.4 . . ?
O2 C4 H4 111.0 . . ?
O2 C4 C5 108.3(4) . . ?
O2 C4 C3 100.7(4) . . ?
C5 C4 H4 111.0 . . ?
C5 C4 C3 114.4(5) . . ?
C3 C4 H4 111.0 . . ?
C10 C13 H13A 109.5 . . ?
C10 C13 H13B 109.5 . . ?
C10 C13 H13C 109.5 . . ?
H13A C13 H13B 109.5 . . ?
H13A C13 H13C 109.5 . . ?
H13B C13 H13C 109.5 . . ?
C6 C5 H5A 109.4 . . ?
C6 C5 H5B 109.4 . . ?
C4 C5 C6 111.1(4) . . ?
C4 C5 H5A 109.4 . . ?
C4 C5 H5B 109.4 . . ?
H5A C5 H5B 108.0 . . ?
O1 C3 C4 104.1(4) . . ?
O1 C3 H3A 110.9 . . ?
O1 C3 H3B 110.9 . . ?
C4 C3 H3A 110.9 . . ?
C4 C3 H3B 110.9 . . ?
H3A C3 H3B 109.0 . . ?

loop_
_geom_bond_atom_site_label_1
_geom_bond_atom_site_label_2
_geom_bond_distance
_geom_bond_site_symmetry_2
_geom_bond_publ_flag
S1 C7 1.768(3) . ?
S1 O3 1.396(15) . ?
S1 O5 1.603(17) . ?
S1 O4 1.267(8) . ?
S1 O3A 1.382(10) . ?
S1 O4A 1.480(6) . ?
S1 O5A 1.351(6) . ?
O2 C2 1.399(6) . ?
O2 C4 1.443(6) . ?
O1 C2 1.413(5) . ?
O1 C3 1.445(6) . ?
N1 H1A 0.8900 . ?
N1 H1B 0.8900 . ?
N1 H1C 0.8900 . ?
N1 C1 1.482(5) . ?
C7 C8 1.374(5) . ?
C7 C12 1.375(5) . ?
C11 H11 0.9300 . ?
C11 C12 1.377(6) . ?
C11 C10 1.382(6) . ?
C8 H8 0.9300 . ?
C8 C9 1.377(5) . ?
C12 H12 0.9300 . ?
C10 C9 1.376(5) . ?
C10 C13 1.502(5) . ?
C9 H9 0.9300 . ?
C1 H1 0.9800 . ?
C1 C2 1.526(6) . ?
C1 C6 1.521(6) . ?
C2 H2 0.9800 . ?
C6 H6A 0.9700 . ?
C6 H6B 0.9700 . ?
C6 C5 1.506(6) . ?
C4 H4 0.9800 . ?
C4 C5 1.491(7) . ?
C4 C3 1.509(8) . ?
C13 H13A 0.9600 . ?
C13 H13B 0.9600 . ?
C13 H13C 0.9600 . ?
C5 H5A 0.9700 . ?
C5 H5B 0.9700 . ?
C3 H3A 0.9700 . ?
C3 H3B 0.9700 . ?

loop_
_geom_hbond_atom_site_label_D
_geom_hbond_atom_site_label_H
_geom_hbond_atom_site_label_A
_geom_hbond_distance_DH
_geom_hbond_distance_HA
_geom_hbond_distance_DA
_geom_hbond_angle_DHA
_geom_hbond_site_symmetry_A
_geom_hbond_publ_flag
N1 H1A O5A 0.89 1.89 2.676(6) 145.9 . yes
N1 H1B O3 0.89 1.94 2.761(12) 153.0 1_455 yes
N1 H1C O3A 0.89 1.86 2.733(13) 167.9 4_466 yes
